data_4027438
loop_
_publ_author_name
'Alexander J. Cresswell'
'Stephen G. Davies'
'James A. Lee'
'Melloney J. Morris'
'Paul M. Roberts'
'James E. Thomson'

_publ_contact_author 'Stephen G. Davies'
_publ_contact_author_email steve.davies@chem.ox.ac.uk
_publ_contact_author_fax '+44 1865 275633'
_publ_contact_author_phone '+44 1865 275695'
_publ_section_title
;
 Diastereodivergent Hydroxyfluorination of Cyclic and Acyclic Allylic
 Amines: Synthesis of 4-Deoxy-4-fluorophytosphingosines
;
_journal_name_full 'Journal of Organic Chemistry'
_journal_page_first 7262
_journal_page_last 7281
_journal_paper_doi 10.1021/jo301056r
_journal_volume 77
_journal_year 2012
_chemical_formula_moiety 'C13 H18 F1 N1 O1'
_chemical_formula_sum 'C13 H18 F N O'
_chemical_formula_weight 223.29
_space_group_IT_number 14
_symmetry_cell_setting monoclinic
_symmetry_space_group_name_Hall '-P 2yn'
_symmetry_space_group_name_H-M 'P 1 21/n 1'
_atom_sites_solution_hydrogens geom
_atom_sites_solution_primary direct
_cell_angle_alpha 90
_cell_angle_beta 103.7195(13)
_cell_angle_gamma 90
_cell_formula_units_Z 4
_cell_length_a 12.5153(4)
_cell_length_b 5.4840(2)
_cell_length_c 17.6551(5)
_cell_measurement_reflns_used 2707
_cell_measurement_temperature 150
_cell_measurement_theta_max 27
_cell_measurement_theta_min 5
_cell_volume 1177.17(7)
_computing_cell_refinement 'DENZO/SCALEPACK (Otwinowski & Minor, 1997)'
_computing_data_collection 'COLLECT (Nonius, 1997-2001).'
_computing_data_reduction 'DENZO/SCALEPACK (Otwinowski & Minor, 1997)'
_computing_molecular_graphics 'CAMERON (Watkin et al., 1996)'
_computing_publication_material 'CRYSTALS (Betteridge et al., 2003)'
_computing_structure_refinement 'CRYSTALS (Betteridge et al., 2003)'
_computing_structure_solution 'SIR92 (Altomare et al., 1994)'
_diffrn_ambient_temperature 150
_diffrn_measured_fraction_theta_full 0.992
_diffrn_measured_fraction_theta_max 0.991
_diffrn_measurement_device 'Nonius KappaCCD'
_diffrn_measurement_device_type Area
_diffrn_measurement_method \w
_diffrn_radiation_monochromator graphite
_diffrn_radiation_type 'Mo K\a'
_diffrn_radiation_wavelength 0.71073
_diffrn_reflns_av_R_equivalents 0.021
_diffrn_reflns_limit_h_max 16
_diffrn_reflns_limit_h_min -16
_diffrn_reflns_limit_k_max 7
_diffrn_reflns_limit_k_min -7
_diffrn_reflns_limit_l_max 22
_diffrn_reflns_limit_l_min -22
_diffrn_reflns_number 4989
_diffrn_reflns_theta_full 26.906
_diffrn_reflns_theta_max 27.455
_diffrn_reflns_theta_min 5.128
_diffrn_standards_number 0
_exptl_absorpt_coefficient_mu 0.090
_exptl_absorpt_correction_T_max 0.98
_exptl_absorpt_correction_T_min 0.98
_exptl_absorpt_correction_type multi-scan
_exptl_absorpt_process_details 'DENZO/SCALEPACK (Otwinowski & Minor, 1997)'
_exptl_crystal_colour colourless
_exptl_crystal_density_diffrn 1.260
_exptl_crystal_description plate
_exptl_crystal_F_000 480
_exptl_crystal_size_max 0.33
_exptl_crystal_size_mid 0.24
_exptl_crystal_size_min 0.21
_refine_diff_density_max 0.48
_refine_diff_density_min -0.40
_refine_ls_extinction_method none
_refine_ls_goodness_of_fit_ref 0.9940
_refine_ls_hydrogen_treatment constr
_refine_ls_matrix_type full
_refine_ls_number_parameters 145
_refine_ls_number_reflns 2103
_refine_ls_number_restraints 0
_refine_ls_R_factor_all 0.0499
_refine_ls_R_factor_gt 0.0413
_refine_ls_shift/su_max 0.000418
_refine_ls_structure_factor_coef Fsqd
_refine_ls_weighting_details
;
Method= Modified Sheldrick
w=1/[\s^2^(F^2^) + ( 0.04P)^2^ + 0.73P]
,where P=(max(Fo^2^,0) + 2Fc^2^)/3
;
_refine_ls_weighting_scheme calc
_refine_ls_wR_factor_all 0.1030
_refine_ls_wR_factor_gt 0.0986
_refine_ls_wR_factor_ref 0.1030
_reflns_limit_h_max 15
_reflns_limit_h_min -16
_reflns_limit_k_max 7
_reflns_limit_k_min 0
_reflns_limit_l_max 22
_reflns_limit_l_min 0
_reflns_number_gt 1796
_reflns_number_total 2659
_reflns_threshold_expression I>2.0\s(I)
_oxford_diffrn_Wilson_B_factor 2.29
_oxford_diffrn_Wilson_scale 0.86
_oxford_refine_ls_r_factor_ref 0.0499
_oxford_refine_ls_scale 1.078(6)
_oxford_reflns_number_all 2103
_oxford_reflns_threshold_expression_ref I>-3.0\s(I)
_cod_data_source_file jo301056r_si_001_07.cif
_cod_data_source_block 38
_cod_original_formula_sum 'C13 H18 F1 N1 O1'
_cod_database_code 4027438

loop_
_symmetry_equiv_pos_as_xyz
x,y,z
-x,-y,-z
-x+1/2,y+1/2,-z+1/2
x+1/2,-y+1/2,z+1/2

loop_
_atom_site_label
_atom_site_type_symbol
_atom_site_fract_x
_atom_site_fract_y
_atom_site_fract_z
_atom_site_U_iso_or_equiv
_atom_site_occupancy
_atom_site_adp_type
_atom_site_refinement_flags_posn
F1 F 0.66715(7) 0.01604(17) 0.38285(6) 0.0336 1.0000 Uani .
C2 C 0.72542(12) 0.1869(3) 0.43792(9) 0.0247 1.0000 Uani .
C3 C 0.84718(11) 0.1312(3) 0.44879(8) 0.0210 1.0000 Uani .
O4 O 0.90659(8) 0.2670(2) 0.51400(6) 0.0257 1.0000 Uani .
C5 C 0.88828(12) 0.1908(3) 0.37594(8) 0.0216 1.0000 Uani .
N6 N 1.00734(10) 0.1435(3) 0.39332(7) 0.0251 1.0000 Uani .
C7 C 1.05408(13) 0.1493(4) 0.32405(9) 0.0335 1.0000 Uani .
C8 C 1.17680(12) 0.1085(3) 0.34663(8) 0.0260 1.0000 Uani .
C9 C 1.24493(14) 0.2789(3) 0.39281(9) 0.0309 1.0000 Uani .
C10 C 1.35747(14) 0.2436(3) 0.41456(10) 0.0368 1.0000 Uani .
C11 C 1.40387(14) 0.0367(4) 0.38992(10) 0.0373 1.0000 Uani .
C12 C 1.33659(14) -0.1314(3) 0.34349(10) 0.0344 1.0000 Uani .
C13 C 1.22413(13) -0.0967(3) 0.32214(9) 0.0298 1.0000 Uani .
C14 C 0.85576(12) 0.4505(3) 0.34692(8) 0.0248 1.0000 Uani .
C15 C 0.73170(13) 0.4861(3) 0.33227(9) 0.0261 1.0000 Uani .
C16 C 0.69269(13) 0.4390(3) 0.40636(9) 0.0266 1.0000 Uani .
H21 H 0.7026 0.1595 0.4886 0.0271 1.0000 Uiso R
H31 H 0.8584 -0.0490 0.4595 0.0235 1.0000 Uiso R
H51 H 0.8508 0.0718 0.3346 0.0243 1.0000 Uiso R
H71 H 1.0387 0.3093 0.2965 0.0442 1.0000 Uiso R
H72 H 1.0189 0.0161 0.2873 0.0438 1.0000 Uiso R
H91 H 1.2112 0.4232 0.4092 0.0402 1.0000 Uiso R
H101 H 1.4048 0.3632 0.4466 0.0451 1.0000 Uiso R
H111 H 1.4832 0.0128 0.4058 0.0450 1.0000 Uiso R
H121 H 1.3687 -0.2731 0.3266 0.0455 1.0000 Uiso R
H131 H 1.1781 -0.2152 0.2901 0.0365 1.0000 Uiso R
H141 H 0.8927 0.5674 0.3881 0.0309 1.0000 Uiso R
H142 H 0.8811 0.4794 0.2988 0.0304 1.0000 Uiso R
H151 H 0.7117 0.6530 0.3134 0.0337 1.0000 Uiso R
H152 H 0.6944 0.3669 0.2909 0.0325 1.0000 Uiso R
H161 H 0.7283 0.5604 0.4453 0.0332 1.0000 Uiso R
H162 H 0.6109 0.4572 0.3974 0.0325 1.0000 Uiso R
H61 H 1.0459 0.1927 0.4355 0.0352 1.0000 Uiso R
H41 H 0.9372 0.1566 0.5474 0.0417 1.0000 Uiso R

loop_
_atom_site_aniso_label
_atom_site_aniso_U_11
_atom_site_aniso_U_22
_atom_site_aniso_U_33
_atom_site_aniso_U_23
_atom_site_aniso_U_13
_atom_site_aniso_U_12
F1 0.0224(5) 0.0275(5) 0.0485(6) -0.0064(4) 0.0036(4) -0.0041(4)
C2 0.0226(8) 0.0258(8) 0.0262(8) -0.0024(6) 0.0070(6) -0.0018(6)
C3 0.0208(7) 0.0210(7) 0.0209(7) 0.0003(6) 0.0041(6) -0.0016(6)
O4 0.0282(6) 0.0291(6) 0.0182(5) 0.0005(4) 0.0026(4) -0.0022(5)
C5 0.0201(7) 0.0255(8) 0.0185(7) 0.0012(6) 0.0031(6) 0.0007(6)
N6 0.0187(6) 0.0394(8) 0.0170(6) 0.0028(6) 0.0037(5) 0.0021(6)
C7 0.0264(8) 0.0540(11) 0.0219(7) 0.0058(8) 0.0092(6) 0.0068(8)
C8 0.0248(8) 0.0349(9) 0.0205(7) 0.0041(7) 0.0097(6) 0.0011(7)
C9 0.0333(9) 0.0315(9) 0.0309(8) 0.0002(7) 0.0134(7) 0.0017(7)
C10 0.0318(9) 0.0430(10) 0.0366(9) -0.0028(8) 0.0100(7) -0.0096(8)
C11 0.0228(8) 0.0550(12) 0.0370(9) 0.0068(9) 0.0127(7) 0.0010(8)
C12 0.0351(10) 0.0388(10) 0.0345(9) 0.0034(8) 0.0188(7) 0.0081(8)
C13 0.0325(9) 0.0347(9) 0.0244(8) -0.0006(7) 0.0114(6) -0.0032(7)
C14 0.0275(8) 0.0265(8) 0.0211(7) 0.0037(6) 0.0070(6) 0.0007(6)
C15 0.0301(8) 0.0236(8) 0.0230(8) 0.0015(6) 0.0034(6) 0.0058(7)
C16 0.0245(8) 0.0269(8) 0.0284(8) -0.0019(7) 0.0065(6) 0.0039(6)

loop_
_atom_type_symbol
_atom_type_scat_dispersion_real
_atom_type_scat_dispersion_imag
_atom_type_scat_Cromer_Mann_a1
_atom_type_scat_Cromer_Mann_b1
_atom_type_scat_Cromer_Mann_a2
_atom_type_scat_Cromer_Mann_b2
_atom_type_scat_Cromer_Mann_a3
_atom_type_scat_Cromer_Mann_b3
_atom_type_scat_Cromer_Mann_a4
_atom_type_scat_Cromer_Mann_b4
_atom_type_scat_Cromer_Mann_c
_atom_type_scat_source
C 0.0033 0.0016 2.3100 20.8439 1.0200 10.2075 1.5886 0.5687 0.8650 51.6512 0.2156 'International Tables Vol C 4.2.6.8 and 6.1.1.4'
H 0.0000 0.0000 0.4930 10.5109 0.3229 26.1257 0.1402 3.1424 0.0408 57.7998 0.0030 'International Tables Vol C 4.2.6.8 and 6.1.1.4'
F 0.0171 0.0103 3.5392 10.2825 2.6412 4.2944 1.5170 0.2615 1.0243 26.1476 0.2776 'International Tables Vol C 4.2.6.8 and 6.1.1.4'
N 0.0061 0.0033 12.2126 0.0057 3.1322 9.8933 2.0125 28.9975 1.1663 0.5826 -11.5290 'International Tables Vol C 4.2.6.8 and 6.1.1.4'
O 0.0106 0.0060 3.0485 13.2771 2.2868 5.7011 1.5463 0.3239 0.8670 32.9089 0.2508 'International Tables Vol C 4.2.6.8 and 6.1.1.4'

loop_
_geom_angle_atom_site_label_1
_geom_angle_atom_site_label_2
_geom_angle_atom_site_label_3
_geom_angle
_geom_angle_publ_flag
F1 C2 C3 106.86(11) yes
F1 C2 C16 107.52(12) yes
C3 C2 C16 113.98(13) yes
F1 C2 H21 107.4 no
C3 C2 H21 110.1 no
C16 C2 H21 110.7 no
C2 C3 O4 108.20(12) yes
C2 C3 C5 112.19(11) yes
O4 C3 C5 110.67(11) yes
C2 C3 H31 108.1 no
O4 C3 H31 109.8 no
C5 C3 H31 107.8 no
C3 O4 H41 104.2 no
C3 C5 N6 108.24(11) yes
C3 C5 C14 111.31(12) yes
N6 C5 C14 114.10(12) yes
C3 C5 H51 106.2 no
N6 C5 H51 108.1 no
C14 C5 H51 108.5 no
C5 N6 C7 113.85(11) yes
C5 N6 H61 118.3 no
C7 N6 H61 118.4 no
N6 C7 C8 110.89(12) yes
N6 C7 H71 110.7 no
C8 C7 H71 109.0 no
N6 C7 H72 108.6 no
C8 C7 H72 109.0 no
H71 C7 H72 108.6 no
C7 C8 C9 119.94(15) yes
C7 C8 C13 121.39(15) yes
C9 C8 C13 118.67(14) yes
C8 C9 C10 120.72(16) yes
C8 C9 H91 118.2 no
C10 C9 H91 121.1 no
C9 C10 C11 120.06(16) yes
C9 C10 H101 120.5 no
C11 C10 H101 119.4 no
C10 C11 C12 119.32(16) yes
C10 C11 H111 119.5 no
C12 C11 H111 121.2 no
C11 C12 C13 120.60(16) yes
C11 C12 H121 119.1 no
C13 C12 H121 120.3 no
C8 C13 C12 120.62(16) yes
C8 C13 H131 119.5 no
C12 C13 H131 119.9 no
C5 C14 C15 110.72(12) yes
C5 C14 H141 108.2 no
C15 C14 H141 108.6 no
C5 C14 H142 108.8 no
C15 C14 H142 110.8 no
H141 C14 H142 109.6 no
C14 C15 C16 110.71(12) yes
C14 C15 H151 110.0 no
C16 C15 H151 109.9 no
C14 C15 H152 108.6 no
C16 C15 H152 108.9 no
H151 C15 H152 108.6 no
C15 C16 C2 110.98(12) yes
C15 C16 H161 107.5 no
C2 C16 H161 108.8 no
C15 C16 H162 111.8 no
C2 C16 H162 109.1 no
H161 C16 H162 108.6 no

loop_
_geom_bond_atom_site_label_1
_geom_bond_atom_site_label_2
_geom_bond_distance
_geom_bond_publ_flag
F1 C2 1.4209(17) yes
C2 C3 1.521(2) yes
C2 C16 1.510(2) yes
C2 H21 1.012 no
C3 O4 1.4238(17) yes
C3 C5 1.5294(19) yes
C3 H31 1.010 no
O4 H41 0.868 no
C5 N6 1.4713(18) yes
C5 C14 1.536(2) yes
C5 H51 1.009 no
N6 C7 1.4759(19) yes
N6 H61 0.831 no
C7 C8 1.509(2) yes
C7 H71 1.000 no
C7 H72 1.006 no
C8 C9 1.391(2) yes
C8 C13 1.388(2) yes
C9 C10 1.383(2) yes
C9 H91 0.972 no
C10 C11 1.391(3) yes
C10 H101 0.971 no
C11 C12 1.379(3) yes
C11 H111 0.974 no
C12 C13 1.381(2) yes
C12 H121 0.955 no
C13 H131 0.959 no
C14 C15 1.525(2) yes
C14 H141 0.997 no
C14 H142 0.987 no
C15 C16 1.523(2) yes
C15 H151 0.986 no
C15 H152 1.009 no
C16 H161 0.984 no
C16 H162 1.003 no

loop_
_geom_hbond_atom_site_label_D
_geom_hbond_atom_site_label_H
_geom_hbond_atom_site_label_A
_geom_hbond_site_symmetry_A
_geom_hbond_angle_DHA
_geom_hbond_distance_DH
_geom_hbond_distance_HA
_geom_hbond_distance_DA
_geom_hbond_publ_flag
O4 H41 N6 2_756 168 0.87 1.99 2.841(2) yes
